data_4133968
loop_
_publ_author_name
'Bear, Joseph C.'
'Cockcroft, Jeremy K.'
'Williams, Jeffrey H.'

_publ_section_title
;
 Influence of Solvent in Crystal Engineering: A Significant Change to the
 Order-Disorder Transition in Ferrocene.
;
_journal_issue 4
_journal_name_full 'Journal of the American Chemical Society'
_journal_page_first 1731
_journal_page_last 1734
_journal_paper_doi 10.1021/jacs.9b11895
_journal_volume 142
_journal_year 2020
_chemical_formula_moiety 'C10 H10 Fe, 2(C3 F3)'
_chemical_formula_sum 'C16 H10 F6 Fe'
_chemical_formula_weight 372.09
_chemical_name_systematic Ferrocene:hexafluorobenzene
_space_group_crystal_system triclinic
_space_group_IT_number 2
_space_group_name_Hall '-P 1'
_space_group_name_H-M_alt 'P -1'
_atom_sites_solution_hydrogens difmap
_atom_sites_solution_primary dual
_audit_creation_date 2019-04-24
_audit_creation_method
;
Olex2 1.2
(compiled 2018.05.29 svn.r3508 for OlexSys, GUI svn.r5506)
;
_cell_angle_alpha 78.035(5)
_cell_angle_beta 76.862(6)
_cell_angle_gamma 84.337(5)
_cell_formula_units_Z 2
_cell_length_a 7.1724(5)
_cell_length_b 9.0455(5)
_cell_length_c 11.3389(7)
_cell_measurement_reflns_used 5737
_cell_measurement_temperature 150
_cell_measurement_theta_max 28.9880
_cell_measurement_theta_min 3.5990
_cell_volume 699.80(8)
_computing_cell_refinement 'CrysAlisPro 1.171.39.46 (Rigaku OD, 2018)'
_computing_data_collection 'CrysAlisPro 1.171.39.46 (Rigaku OD, 2018)'
_computing_data_reduction 'CrysAlisPro 1.171.39.46 (Rigaku OD, 2018)'
_computing_molecular_graphics 'Olex2 (Dolomanov et al., 2009)'
_computing_publication_material 'Olex2 (Dolomanov et al., 2009)'
_computing_structure_refinement 'ShelXL (Sheldrick, 2015)'
_computing_structure_solution 'ShelXT (Sheldrick, 2015)'
_diffrn_ambient_environment N~2~
_diffrn_ambient_temperature 150
_diffrn_detector 'CCD plate'
_diffrn_detector_area_resol_mean 5.2031
_diffrn_detector_type Atlas
_diffrn_measured_fraction_theta_full 0.996
_diffrn_measured_fraction_theta_max 0.961
_diffrn_measurement_details
;
List of Runs (angles in degrees, time in seconds):

  # Type    Start    End  Width  t~exp~   \w     \q     \k     \f   Frames
--------------------------------------------------------------------------
  1  \w    -67.00 -38.00   1.00    2.00    --   -9.99 126.00  59.75   29
  2  \w    -10.00  56.00   1.00    2.00    --   11.17  77.00-150.00   66
  3  \w     -2.00  87.00   1.00    2.00    --   11.17  77.00  90.00   89
  4  \w    -16.00  84.00   1.00    2.00    --   11.17  57.00   0.00  100
  5  \w    -63.00  43.00   1.00    2.00    --   11.17 -72.00  31.65  106
  6  \w    -19.00  52.00   1.00    2.00    --   11.17 -99.00 -60.00   71
  7  \w    -71.00 -34.00   1.00    2.00    --   11.17   0.00  60.00   37
  8  \w     46.00  99.00   1.00    2.00    --   11.17   0.00  60.00   53
  9  \w     18.00  88.00   1.00    2.00    --   11.17-155.00-128.36   70
;
_diffrn_measurement_device 'four-circle diffractometer'
_diffrn_measurement_device_type 'SuperNova, Dual, Cu at home/near, Atlas'
_diffrn_measurement_method '\w scans'
_diffrn_orient_matrix_type 'CrysAlisPro convention (1999,Acta A55,543-557)'
_diffrn_orient_matrix_UB_11 0.0070529000
_diffrn_orient_matrix_UB_12 0.0786876000
_diffrn_orient_matrix_UB_13 -0.0237365000
_diffrn_orient_matrix_UB_21 -0.0787688000
_diffrn_orient_matrix_UB_22 -0.0002321000
_diffrn_orient_matrix_UB_23 -0.0281056000
_diffrn_orient_matrix_UB_31 -0.0639413000
_diffrn_orient_matrix_UB_32 0.0158742000
_diffrn_orient_matrix_UB_33 0.0541182000
_diffrn_radiation_monochromator mirror
_diffrn_radiation_probe x-ray
_diffrn_radiation_type MoK\a
_diffrn_radiation_wavelength 0.71073
_diffrn_reflns_av_R_equivalents 0.0460
_diffrn_reflns_av_unetI/netI 0.0441
_diffrn_reflns_Laue_measured_fraction_full 0.996
_diffrn_reflns_Laue_measured_fraction_max 0.961
_diffrn_reflns_limit_h_max 9
_diffrn_reflns_limit_h_min -9
_diffrn_reflns_limit_k_max 12
_diffrn_reflns_limit_k_min -11
_diffrn_reflns_limit_l_max 14
_diffrn_reflns_limit_l_min -14
_diffrn_reflns_number 11866
_diffrn_reflns_point_group_measured_fraction_full 0.996
_diffrn_reflns_point_group_measured_fraction_max 0.961
_diffrn_reflns_theta_full 25.242
_diffrn_reflns_theta_max 28.277
_diffrn_reflns_theta_min 3.559
_diffrn_source 'micro-focus sealed X-ray tube'
_diffrn_source_type 'SuperNova (Mo) X-ray Source'
_exptl_absorpt_coefficient_mu 1.140
_exptl_absorpt_correction_T_max 1.000
_exptl_absorpt_correction_T_min 0.201
_exptl_absorpt_correction_type gaussian
_exptl_absorpt_process_details
;
CrysAlisPro 1.171.39.46 (Rigaku Oxford Diffraction, 2018)
Numerical absorption correction based on gaussian integration over
			a multifaceted crystal model
Empirical absorption correction using spherical harmonics,
 implemented in SCALE3 ABSPACK scaling algorithm.
;
_exptl_crystal_colour 'clear dark orange'
_exptl_crystal_colour_lustre clear
_exptl_crystal_colour_modifier dark
_exptl_crystal_colour_primary orange
_exptl_crystal_density_diffrn 1.766
_exptl_crystal_description block
_exptl_crystal_F_000 372
_exptl_crystal_preparation 'Ferrocene dissolved in hot C6F6'
_exptl_crystal_recrystallization_method 'Crystals grown using C6F6 as soilvent in an NMR tube stood in hot water'
_exptl_crystal_size_max 0.722
_exptl_crystal_size_mid 0.389
_exptl_crystal_size_min 0.2
_refine_diff_density_max 0.634
_refine_diff_density_min -0.457
_refine_diff_density_rms 0.077
_refine_ls_extinction_method none
_refine_ls_goodness_of_fit_ref 1.084
_refine_ls_hydrogen_treatment refall
_refine_ls_matrix_type full
_refine_ls_number_parameters 248
_refine_ls_number_reflns 3334
_refine_ls_number_restraints 0
_refine_ls_restrained_S_all 1.084
_refine_ls_R_factor_all 0.0483
_refine_ls_R_factor_gt 0.0381
_refine_ls_shift/su_max 0.000
_refine_ls_shift/su_mean 0.000
_refine_ls_structure_factor_coef Fsqd
_refine_ls_weighting_details 'w=1/[\s^2^(Fo^2^)+(0.0426P)^2^+0.1062P] where P=(Fo^2^+2Fc^2^)/3'
_refine_ls_weighting_scheme calc
_refine_ls_wR_factor_gt 0.0875
_refine_ls_wR_factor_ref 0.0962
_reflns_Friedel_coverage 0.000
_reflns_number_gt 2787
_reflns_number_total 3334
_reflns_threshold_expression 'I > 2\s(I)'
_cod_data_source_file ja9b11895_si_002.cif
_cod_data_source_block exp_1368
_cod_depositor_comments 'Adding full bibliography for 4133967--4133980.cif.'
_cod_database_code 4133968
_shelx_shelxl_version_number 2014/7
_chemical_oxdiff_formula 'Fe C16 F6 H10'
_chemical_oxdiff_usercomment 'Same crystal as used 13 Dec in capillary'
_shelx_space_group_comment
;
The symmetry employed for this shelxl refinement is uniquely defined
by the following loop, which should always be used as a source of
symmetry information in preference to the above space-group names.
They are only intended as comments.
;
_shelx_estimated_absorpt_t_max 0.804
_shelx_estimated_absorpt_t_min 0.493
_reflns_odcompleteness_completeness 99.79
_reflns_odcompleteness_iscentric 1
_reflns_odcompleteness_theta 26.32
_olex2_refinement_description
;
;
_olex2_date_sample_data_collection 2018-12-21
_olex2_exptl_crystal_mounting_method 'Inside 0.5mm X-ray capillary'
_olex2_submission_special_instructions 'No special instructions were received'
_oxdiff_exptl_absorpt_empirical_details
;
Empirical correction (ABSPACK) includes:
- Absorption correction using spherical harmonics
- Frame scaling
;
_oxdiff_exptl_absorpt_empirical_full_max 39.749
_oxdiff_exptl_absorpt_empirical_full_min 0.440

loop_
_space_group_symop_operation_xyz
'x, y, z'
'-x, -y, -z'

loop_
_atom_site_label
_atom_site_type_symbol
_atom_site_fract_x
_atom_site_fract_y
_atom_site_fract_z
_atom_site_U_iso_or_equiv
_atom_site_adp_type
_atom_site_occupancy
_atom_site_site_symmetry_order
_atom_site_calc_flag
Fe1 Fe 0.23944(4) 0.49619(3) 0.25243(2) 0.01985(12) Uani 1 1 d
C7 C 0.3190(4) 0.6806(3) 0.1194(2) 0.0341(5) Uani 1 1 d
H7 H 0.440(4) 0.720(3) 0.094(2) 0.051(8) Uiso 1 1 d
C8 C 0.2459(3) 0.5728(3) 0.06946(19) 0.0302(5) Uani 1 1 d
H8 H 0.314(4) 0.528(3) 0.008(2) 0.045(7) Uiso 1 1 d
C9 C 0.0553(3) 0.5487(3) 0.1352(2) 0.0283(5) Uani 1 1 d
H9 H -0.026(3) 0.481(3) 0.124(2) 0.029(6) Uiso 1 1 d
C10 C 0.0106(3) 0.6416(2) 0.2255(2) 0.0294(5) Uani 1 1 d
H10 H -0.109(4) 0.646(3) 0.286(2) 0.045(7) Uiso 1 1 d
C11 C 0.1733(4) 0.7229(2) 0.2155(2) 0.0318(5) Uani 1 1 d
H11 H 0.189(4) 0.794(3) 0.264(2) 0.046(7) Uiso 1 1 d
C12 C 0.4751(3) 0.4077(3) 0.3200(2) 0.0343(5) Uani 1 1 d
H12 H 0.602(4) 0.450(3) 0.292(2) 0.046(7) Uiso 1 1 d
C13 C 0.4068(3) 0.3006(3) 0.2672(2) 0.0326(5) Uani 1 1 d
H13 H 0.476(3) 0.257(3) 0.200(2) 0.033(6) Uiso 1 1 d
C14 C 0.2168(3) 0.2727(2) 0.3302(2) 0.0275(5) Uani 1 1 d
H14 H 0.134(3) 0.209(3) 0.314(2) 0.033(6) Uiso 1 1 d
C15 C 0.1662(3) 0.3621(2) 0.42268(19) 0.0270(5) Uani 1 1 d
H15 H 0.054(4) 0.368(3) 0.474(2) 0.033(6) Uiso 1 1 d
C16 C 0.3255(3) 0.4462(3) 0.4159(2) 0.0300(5) Uani 1 1 d
H16 H 0.333(3) 0.517(3) 0.463(2) 0.033(6) Uiso 1 1 d
F1 F 0.37476(19) 1.00125(16) -0.11511(13) 0.0425(4) Uani 1 1 d
F2 F 0.1417(2) 0.81085(14) -0.16013(11) 0.0362(3) Uani 1 1 d
F3 F -0.2320(2) 0.80886(16) -0.04455(14) 0.0436(4) Uani 1 1 d
C1 C 0.1890(3) 1.0009(2) -0.05897(19) 0.0277(5) Uani 1 1 d
C2 C 0.0715(3) 0.9042(2) -0.08126(18) 0.0258(5) Uani 1 1 d
C3 C -0.1179(3) 0.9035(2) -0.0229(2) 0.0279(5) Uani 1 1 d
F4 F 0.8052(2) 0.15146(17) 0.50219(14) 0.0469(4) Uani 1 1 d
F5 F 0.4591(2) 0.21125(15) 0.64336(12) 0.0404(4) Uani 1 1 d
F6 F 0.15210(18) 0.06046(15) 0.64039(12) 0.0388(4) Uani 1 1 d
C4 C 0.6545(3) 0.0768(2) 0.5010(2) 0.0277(5) Uani 1 1 d
C5 C 0.4785(3) 0.1067(2) 0.57297(19) 0.0268(5) Uani 1 1 d
C6 C 0.3244(3) 0.0301(2) 0.57170(18) 0.0260(5) Uani 1 1 d

loop_
_atom_site_aniso_label
_atom_site_aniso_U_11
_atom_site_aniso_U_22
_atom_site_aniso_U_33
_atom_site_aniso_U_23
_atom_site_aniso_U_13
_atom_site_aniso_U_12
Fe1 0.02188(19) 0.01774(17) 0.01964(18) -0.00268(12) -0.00568(12) 0.00144(12)
C7 0.0343(13) 0.0250(12) 0.0376(13) 0.0087(10) -0.0087(11) -0.0045(10)
C8 0.0384(13) 0.0311(12) 0.0181(10) -0.0033(9) -0.0060(9) 0.0091(10)
C9 0.0342(13) 0.0274(11) 0.0261(11) -0.0044(9) -0.0148(10) 0.0035(9)
C10 0.0304(12) 0.0274(11) 0.0289(11) -0.0044(9) -0.0089(10) 0.0091(9)
C11 0.0460(14) 0.0174(10) 0.0348(12) -0.0041(9) -0.0175(11) 0.0043(9)
C12 0.0240(12) 0.0369(13) 0.0397(13) 0.0019(10) -0.0122(10) 0.0021(10)
C13 0.0358(13) 0.0267(12) 0.0303(11) -0.0039(9) -0.0056(10) 0.0148(10)
C14 0.0370(13) 0.0175(10) 0.0287(11) -0.0026(8) -0.0114(10) 0.0012(9)
C15 0.0305(12) 0.0247(11) 0.0220(10) 0.0009(8) -0.0042(9) 0.0010(9)
C16 0.0400(14) 0.0277(11) 0.0249(11) -0.0030(9) -0.0161(10) 0.0025(10)
F1 0.0265(7) 0.0468(9) 0.0486(8) -0.0120(7) 0.0060(6) -0.0019(6)
F2 0.0464(8) 0.0300(7) 0.0311(7) -0.0136(5) -0.0024(6) 0.0061(6)
F3 0.0401(8) 0.0427(8) 0.0533(9) -0.0188(7) -0.0080(7) -0.0115(6)
C1 0.0248(11) 0.0252(11) 0.0275(11) -0.0008(9) 0.0000(9) 0.0024(9)
C2 0.0357(12) 0.0194(10) 0.0201(10) -0.0048(8) -0.0032(9) 0.0048(9)
C3 0.0304(12) 0.0231(11) 0.0303(11) -0.0022(9) -0.0081(9) -0.0039(9)
F4 0.0354(8) 0.0500(9) 0.0592(9) -0.0142(7) -0.0083(7) -0.0166(7)
F5 0.0561(9) 0.0310(7) 0.0381(7) -0.0169(6) -0.0107(7) 0.0024(6)
F6 0.0290(7) 0.0421(8) 0.0359(7) -0.0043(6) 0.0060(6) 0.0059(6)
C4 0.0291(12) 0.0239(11) 0.0295(11) 0.0010(9) -0.0091(9) -0.0048(9)
C5 0.0379(13) 0.0186(10) 0.0229(10) -0.0046(8) -0.0068(9) 0.0051(9)
C6 0.0237(11) 0.0258(11) 0.0232(10) 0.0015(8) -0.0019(8) 0.0037(8)

loop_
_atom_type_symbol
_atom_type_description
_atom_type_scat_dispersion_real
_atom_type_scat_dispersion_imag
_atom_type_scat_source
C C 0.0033 0.0016 'International Tables Vol C Tables 4.2.6.8 and 6.1.1.4'
H H 0.0000 0.0000 'International Tables Vol C Tables 4.2.6.8 and 6.1.1.4'
F F 0.0171 0.0103 'International Tables Vol C Tables 4.2.6.8 and 6.1.1.4'
Fe Fe 0.3463 0.8444 'International Tables Vol C Tables 4.2.6.8 and 6.1.1.4'

loop_
_exptl_crystal_face_index_h
_exptl_crystal_face_index_k
_exptl_crystal_face_index_l
_exptl_crystal_face_perp_dist
-9 1 -10 0.1688
-2 12 2 0.3527
-8 -8 -8 0.1016
9 5 9 0.1000
2 -12 1 0.1527
-9 -5 -9 0.1000
-1 -8 10 0.1653
1 4 -13 0.2091
-3 10 -7 0.2361
3 -4 13 0.1401
7 -8 6 0.1415
-6 7 -8 0.2332
-5 -10 3 0.1680
-1 2 -15 0.2066
8 7 9 0.1120
5 11 1 0.2141
1 11 -4 0.2285
2 9 -7 0.2201
-3 -6 11 0.1646
7 -8 -3 0.2193
-2 -12 -6 0.1666

loop_
_geom_angle_atom_site_label_1
_geom_angle_atom_site_label_2
_geom_angle_atom_site_label_3
_geom_angle
_geom_angle_site_symmetry_1
_geom_angle_site_symmetry_3
C7 Fe1 C8 40.76(10) . .
C7 Fe1 C9 68.41(10) . .
C7 Fe1 C10 68.35(10) . .
C7 Fe1 C11 40.68(10) . .
C7 Fe1 C12 107.66(10) . .
C7 Fe1 C13 122.07(10) . .
C7 Fe1 C14 157.49(10) . .
C7 Fe1 C15 160.42(10) . .
C7 Fe1 C16 123.93(10) . .
C8 Fe1 C15 157.53(10) . .
C9 Fe1 C8 40.63(9) . .
C9 Fe1 C10 40.73(9) . .
C9 Fe1 C12 159.65(10) . .
C9 Fe1 C14 107.28(10) . .
C9 Fe1 C15 122.11(10) . .
C10 Fe1 C8 68.46(9) . .
C10 Fe1 C12 158.23(11) . .
C10 Fe1 C14 123.73(10) . .
C10 Fe1 C15 107.85(9) . .
C11 Fe1 C8 68.49(9) . .
C11 Fe1 C9 68.37(10) . .
C11 Fe1 C10 40.51(10) . .
C11 Fe1 C12 122.55(10) . .
C11 Fe1 C14 160.25(10) . .
C11 Fe1 C15 124.04(9) . .
C12 Fe1 C8 123.42(10) . .
C12 Fe1 C14 68.26(10) . .
C12 Fe1 C15 68.32(9) . .
C13 Fe1 C8 107.13(9) . .
C13 Fe1 C9 123.17(10) . .
C13 Fe1 C10 159.76(11) . .
C13 Fe1 C11 158.11(10) . .
C13 Fe1 C12 40.66(10) . .
C13 Fe1 C14 40.43(9) . .
C13 Fe1 C15 68.24(9) . .
C14 Fe1 C8 121.61(9) . .
C14 Fe1 C15 40.65(9) . .
C16 Fe1 C8 160.19(10) . .
C16 Fe1 C9 157.98(10) . .
C16 Fe1 C10 122.40(9) . .
C16 Fe1 C11 108.00(10) . .
C16 Fe1 C12 40.75(10) . .
C16 Fe1 C13 68.44(9) . .
C16 Fe1 C14 68.38(9) . .
C16 Fe1 C15 40.59(9) . .
Fe1 C7 H7 127.1(17) . .
C8 C7 Fe1 69.78(12) . .
C8 C7 H7 127.1(17) . .
C11 C7 Fe1 69.77(13) . .
C11 C7 H7 124.8(17) . .
C11 C7 C8 108.1(2) . .
Fe1 C8 H8 125.1(16) . .
C7 C8 Fe1 69.46(13) . .
C7 C8 H8 124.3(17) . .
C9 C8 Fe1 69.63(12) . .
C9 C8 C7 107.8(2) . .
C9 C8 H8 127.9(17) . .
Fe1 C9 H9 124.4(14) . .
C8 C9 Fe1 69.73(13) . .
C8 C9 H9 126.6(14) . .
C8 C9 C10 108.1(2) . .
C10 C9 Fe1 69.67(13) . .
C10 C9 H9 125.3(14) . .
Fe1 C10 H10 124.2(15) . .
C9 C10 Fe1 69.60(12) . .
C9 C10 H10 126.5(15) . .
C11 C10 Fe1 69.71(12) . .
C11 C10 C9 108.0(2) . .
C11 C10 H10 125.5(15) . .
Fe1 C11 H11 125.4(15) . .
C7 C11 Fe1 69.55(12) . .
C7 C11 H11 123.6(16) . .
C10 C11 Fe1 69.78(12) . .
C10 C11 C7 108.1(2) . .
C10 C11 H11 128.3(16) . .
Fe1 C12 H12 124.3(15) . .
C13 C12 Fe1 69.63(13) . .
C13 C12 H12 125.2(15) . .
C13 C12 C16 107.8(2) . .
C16 C12 Fe1 69.51(13) . .
C16 C12 H12 126.9(15) . .
Fe1 C13 H13 125.2(14) . .
C12 C13 Fe1 69.71(13) . .
C12 C13 H13 126.0(15) . .
C14 C13 Fe1 69.82(12) . .
C14 C13 C12 108.2(2) . .
C14 C13 H13 125.8(15) . .
Fe1 C14 H14 124.8(14) . .
C13 C14 Fe1 69.75(12) . .
C13 C14 H14 127.7(14) . .
C13 C14 C15 108.1(2) . .
C15 C14 Fe1 69.82(12) . .
C15 C14 H14 124.2(14) . .
Fe1 C15 H15 124.7(15) . .
C14 C15 Fe1 69.52(12) . .
C14 C15 H15 126.8(16) . .
C16 C15 Fe1 69.44(12) . .
C16 C15 C14 107.9(2) . .
C16 C15 H15 125.3(16) . .
Fe1 C16 H16 124.3(15) . .
C12 C16 Fe1 69.75(13) . .
C12 C16 H16 124.4(15) . .
C15 C16 Fe1 69.97(13) . .
C15 C16 C12 108.0(2) . .
C15 C16 H16 127.6(15) . .
F1 C1 C2 120.08(19) . .
F1 C1 C3 119.6(2) . 2_575
C2 C1 C3 120.3(2) . 2_575
F2 C2 C1 120.03(19) . .
F2 C2 C3 120.2(2) . .
C1 C2 C3 119.81(19) . .
F3 C3 C1 120.4(2) . 2_575
F3 C3 C2 119.7(2) . .
C2 C3 C1 119.9(2) . 2_575
F4 C4 C5 119.9(2) . .
F4 C4 C6 119.94(19) . 2_656
C6 C4 C5 120.1(2) 2_656 .
F5 C5 C4 119.8(2) . .
F5 C5 C6 120.40(19) . .
C6 C5 C4 119.8(2) . .
F6 C6 C4 120.0(2) . 2_656
F6 C6 C5 120.0(2) . .
C5 C6 C4 120.02(19) . 2_656

loop_
_geom_bond_atom_site_label_1
_geom_bond_atom_site_label_2
_geom_bond_distance
_geom_bond_site_symmetry_2
Fe1 C7 2.034(2) .
Fe1 C8 2.038(2) .
Fe1 C9 2.037(2) .
Fe1 C10 2.038(2) .
Fe1 C11 2.037(2) .
Fe1 C12 2.038(2) .
Fe1 C13 2.037(2) .
Fe1 C14 2.038(2) .
Fe1 C15 2.041(2) .
Fe1 C16 2.034(2) .
C7 H7 0.93(3) .
C7 C8 1.418(4) .
C7 C11 1.415(3) .
C8 H8 0.91(3) .
C8 C9 1.415(3) .
C9 H9 0.93(2) .
C9 C10 1.418(3) .
C10 H10 0.97(3) .
C10 C11 1.411(3) .
C11 H11 0.96(3) .
C12 H12 0.98(3) .
C12 C13 1.415(4) .
C12 C16 1.418(3) .
C13 H13 0.94(2) .
C13 C14 1.408(3) .
C14 H14 0.94(2) .
C14 C15 1.417(3) .
C15 H15 0.89(2) .
C15 C16 1.414(3) .
C16 H16 0.92(2) .
F1 C1 1.340(2) .
F2 C2 1.338(2) .
F3 C3 1.334(3) .
C1 C2 1.369(3) .
C1 C3 1.378(3) 2_575
C2 C3 1.369(3) .
C3 C1 1.378(3) 2_575
F4 C4 1.334(3) .
F5 C5 1.337(2) .
F6 C6 1.339(2) .
C4 C5 1.374(3) .
C4 C6 1.372(3) 2_656
C5 C6 1.366(3) .
C6 C4 1.372(3) 2_656

loop_
_exptl_oxdiff_crystal_face_indexfrac_h
_exptl_oxdiff_crystal_face_indexfrac_k
_exptl_oxdiff_crystal_face_indexfrac_l
_exptl_oxdiff_crystal_face_x
_exptl_oxdiff_crystal_face_y
_exptl_oxdiff_crystal_face_z
-8.6453 0.6000 -10.3798 0.2326 0.9726 0.0006
-1.8388 12.2465 1.8946 0.9057 0.0887 0.4145
-8.2873 -7.8350 -7.6606 -0.4931 0.8699 -0.0090
9.0362 4.5984 9.4955 0.2002 -0.9797 0.0091
1.7749 -11.8980 1.4585 -0.9583 -0.1780 -0.2234
-9.0362 -4.5984 -9.4955 -0.2002 0.9797 -0.0091
-1.4383 -7.7546 9.7762 -0.8524 -0.1597 0.4979
1.2362 3.5378 -13.3732 0.6045 0.2777 -0.7466
-2.9213 9.8059 -6.6747 0.9094 0.4154 -0.0188
2.9341 -4.3194 13.4504 -0.6385 -0.6081 0.4717
6.5227 -7.8501 5.5674 -0.7039 -0.6684 -0.2404
-5.9448 7.3542 -7.8459 0.7230 0.6871 0.0723
-5.4844 -9.7292 2.7060 -0.8685 0.3582 0.3427
-0.5947 1.7507 -14.8828 0.4868 0.4647 -0.7396
8.2769 6.9659 9.4599 0.3820 -0.9195 0.0933
5.2558 11.1219 0.9396 0.8899 -0.4430 -0.1087
0.9864 11.4165 -3.8109 0.9958 0.0268 -0.0881
2.1908 9.4507 -7.0858 0.9273 0.0244 -0.3735
-3.0036 -5.5570 10.8973 -0.7171 -0.0684 0.6936
6.9934 -7.7531 -3.2472 -0.4837 -0.4578 -0.7460
-2.0962 -12.4523 -6.4300 -0.8420 0.3487 -0.4116
